data_4111599
loop_
_publ_author_name
'Ken S. Feldman'
'Malliga R. Iyer'

_publ_section_title
;
 Allenyl Azide Cycloaddition Chemistry. Synthesis of
 Pyrrolidine-Containing Bicycles and Tricycles via the Possible
 Intermediacy of Azatrimethylenemethane Species
;
_journal_name_full 'Journal of the American Chemical Society'
_journal_page_first 4590
_journal_page_last 4591
_journal_paper_doi 10.1021/ja050757w
_journal_volume 127
_journal_year 2005
_chemical_formula_sum 'C13 H13 Cl N2'
_chemical_formula_weight 232.70
_chemical_name_systematic
; 
 ? 
;
_space_group_IT_number 14
_symmetry_cell_setting monoclinic
_symmetry_space_group_name_Hall '-P 2ybc'
_symmetry_space_group_name_H-M 'P 1 21/c 1'
_atom_sites_solution_hydrogens geom
_atom_sites_solution_primary direct
_atom_sites_solution_secondary difmap
_audit_creation_method SHELXL-97
_cell_angle_alpha 90.00
_cell_angle_beta 103.750(3)
_cell_angle_gamma 90.00
_cell_formula_units_Z 4
_cell_length_a 9.6258(16)
_cell_length_b 7.7123(13)
_cell_length_c 16.200(3)
_cell_measurement_reflns_used 4472
_cell_measurement_temperature 98(2)
_cell_measurement_theta_max 28.289
_cell_measurement_theta_min 2.588
_cell_volume 1168.2(4)
_computing_cell_refinement 'Bruker SMART'
_computing_data_collection 'Bruker SMART'
_computing_data_reduction 'Bruker SAINT'
_computing_molecular_graphics 'Bruker SHELXTL'
_computing_publication_material 'Bruker SHELXTL'
_computing_structure_refinement 'SHELXL-97 (Sheldrick, 1997)'
_computing_structure_solution 'SHELXS-97 (Sheldrick, 1990)'
_diffrn_ambient_temperature 98(2)
_diffrn_measured_fraction_theta_full 0.955
_diffrn_measured_fraction_theta_max 0.955
_diffrn_measurement_device_type 'CCD area detector'
_diffrn_measurement_method 'omega scans'
_diffrn_radiation_monochromator graphite
_diffrn_radiation_source 'fine-focus sealed tube'
_diffrn_radiation_type MoK\a
_diffrn_radiation_wavelength 0.71073
_diffrn_reflns_av_R_equivalents 0.0290
_diffrn_reflns_av_sigmaI/netI 0.0322
_diffrn_reflns_limit_h_max 12
_diffrn_reflns_limit_h_min -12
_diffrn_reflns_limit_k_max 10
_diffrn_reflns_limit_k_min -9
_diffrn_reflns_limit_l_max 21
_diffrn_reflns_limit_l_min -12
_diffrn_reflns_number 7319
_diffrn_reflns_theta_full 28.29
_diffrn_reflns_theta_max 28.29
_diffrn_reflns_theta_min 2.18
_exptl_absorpt_coefficient_mu 0.300
_exptl_absorpt_correction_type none
_exptl_crystal_colour colourless
_exptl_crystal_density_diffrn 1.323
_exptl_crystal_description plate
_exptl_crystal_F_000 488
_exptl_crystal_size_max 0.25
_exptl_crystal_size_mid 0.17
_exptl_crystal_size_min 0.1
_refine_diff_density_max 0.690
_refine_diff_density_min -0.677
_refine_diff_density_rms 0.068
_refine_ls_extinction_method none
_refine_ls_goodness_of_fit_ref 1.079
_refine_ls_hydrogen_treatment noref
_refine_ls_matrix_type full
_refine_ls_number_parameters 146
_refine_ls_number_reflns 2783
_refine_ls_number_restraints 0
_refine_ls_restrained_S_all 1.079
_refine_ls_R_factor_all 0.0563
_refine_ls_R_factor_gt 0.0503
_refine_ls_shift/su_max 0.000
_refine_ls_shift/su_mean 0.000
_refine_ls_structure_factor_coef Fsqd
_refine_ls_weighting_details 'calc w=1/[\s^2^(Fo^2^)+(0.0570P)^2^+0.9743P] where P=(Fo^2^+2Fc^2^)/3'
_refine_ls_weighting_scheme calc
_refine_ls_wR_factor_gt 0.1245
_refine_ls_wR_factor_ref 0.1277
_reflns_number_gt 2483
_reflns_number_total 2783
_reflns_threshold_expression >2sigma(I)
_cod_data_source_file ja050757wsi20050214_104034.cif
_cod_data_source_block mxr2s
_cod_original_cell_volume 1168.2(3)
_cod_database_code 4111599

loop_
_symmetry_equiv_pos_as_xyz
'x, y, z'
'-x, y+1/2, -z+1/2'
'-x, -y, -z'
'x, -y-1/2, z-1/2'

loop_
_atom_site_label
_atom_site_type_symbol
_atom_site_fract_x
_atom_site_fract_y
_atom_site_fract_z
_atom_site_U_iso_or_equiv
_atom_site_adp_type
_atom_site_occupancy
_atom_site_symmetry_multiplicity
_atom_site_calc_flag
_atom_site_refinement_flags
C1 C 0.79757(19) 0.8647(2) 0.93328(11) 0.0181(4) Uani 1 1 d .
H1 H 0.8370 0.9640 0.9713 0.022 Uiso 1 1 calc R
C2 C 0.8870(2) 0.6991(2) 0.95987(12) 0.0227(4) Uani 1 1 d .
H2A H 0.9760 0.7263 1.0029 0.027 Uiso 1 1 calc R
H2B H 0.8318 0.6123 0.9838 0.027 Uiso 1 1 calc R
C3 C 0.9215(2) 0.6308(3) 0.87780(13) 0.0288(4) Uani 1 1 d .
H3A H 1.0224 0.6544 0.8774 0.035 Uiso 1 1 calc R
H3B H 0.9040 0.5044 0.8718 0.035 Uiso 1 1 calc R
C4 C 0.80695(19) 0.9015(2) 0.84003(11) 0.0190(4) Uani 1 1 d .
C5 C 0.9296(2) 1.0175(3) 0.83668(12) 0.0236(4) Uani 1 1 d .
C6 C 0.66316(19) 0.9868(2) 0.79359(11) 0.0204(4) Uani 1 1 d .
H6 H 0.6724 1.1153 0.8011 0.025 Uiso 1 1 calc R
C7 C 0.6185(2) 0.9470(3) 0.69852(12) 0.0273(4) Uani 1 1 d .
H7A H 0.5996 0.8226 0.6902 0.041 Uiso 1 1 calc R
H7B H 0.6955 0.9806 0.6716 0.041 Uiso 1 1 calc R
H7C H 0.5317 1.0123 0.6727 0.041 Uiso 1 1 calc R
C8 C 0.5624(2) 0.9206(2) 0.84520(12) 0.0197(4) Uani 1 1 d .
C9 C 0.4138(2) 0.9265(2) 0.82393(13) 0.0239(4) Uani 1 1 d .
H9 H 0.3637 0.9755 0.7715 0.029 Uiso 1 1 calc R
C10 C 0.3393(2) 0.8594(3) 0.88087(13) 0.0252(4) Uani 1 1 d .
H10 H 0.2378 0.8632 0.8679 0.030 Uiso 1 1 calc R
C11 C 0.4149(2) 0.7872(2) 0.95663(13) 0.0221(4) Uani 1 1 d .
C12 C 0.5639(2) 0.7806(2) 0.97945(12) 0.0199(4) Uani 1 1 d .
H12 H 0.6135 0.7309 1.0318 0.024 Uiso 1 1 calc R
C13 C 0.63720(19) 0.8498(2) 0.92244(11) 0.0176(4) Uani 1 1 d .
Cl1 Cl 0.31904(5) 0.69795(6) 1.02582(3) 0.02757(16) Uani 1 1 d .
N1 N 0.82381(17) 0.7262(2) 0.80937(10) 0.0226(3) Uani 1 1 d .
H1A H 0.7827 0.6851 0.7588 0.027 Uiso 1 1 calc R
N2 N 1.0225(2) 1.1073(3) 0.83238(12) 0.0323(4) Uani 1 1 d .

loop_
_atom_site_aniso_label
_atom_site_aniso_U_11
_atom_site_aniso_U_22
_atom_site_aniso_U_33
_atom_site_aniso_U_23
_atom_site_aniso_U_13
_atom_site_aniso_U_12
C1 0.0197(8) 0.0190(8) 0.0154(8) 0.0008(7) 0.0037(6) -0.0002(7)
C2 0.0216(9) 0.0243(9) 0.0214(9) 0.0050(7) 0.0033(7) 0.0029(7)
C3 0.0308(10) 0.0268(10) 0.0280(10) -0.0007(8) 0.0051(8) 0.0082(8)
C4 0.0217(9) 0.0187(8) 0.0165(8) 0.0004(7) 0.0045(7) -0.0004(7)
C5 0.0276(10) 0.0251(9) 0.0194(9) 0.0017(7) 0.0080(7) 0.0006(8)
C6 0.0251(9) 0.0166(8) 0.0181(9) 0.0012(7) 0.0021(7) 0.0008(7)
C7 0.0362(11) 0.0255(10) 0.0170(9) 0.0013(7) 0.0002(8) 0.0010(8)
C8 0.0234(9) 0.0148(8) 0.0195(9) -0.0020(7) 0.0021(7) 0.0009(7)
C9 0.0229(9) 0.0197(9) 0.0256(10) -0.0009(7) -0.0014(7) 0.0035(7)
C10 0.0185(9) 0.0224(9) 0.0331(11) -0.0050(8) 0.0027(8) 0.0007(7)
C11 0.0234(9) 0.0180(9) 0.0273(10) -0.0054(7) 0.0105(8) -0.0029(7)
C12 0.0223(9) 0.0186(9) 0.0180(9) -0.0022(7) 0.0032(7) -0.0003(7)
C13 0.0195(8) 0.0148(8) 0.0177(8) -0.0028(6) 0.0027(7) 0.0001(6)
Cl1 0.0242(3) 0.0257(3) 0.0356(3) -0.00253(19) 0.0129(2) -0.00370(18)
N1 0.0265(8) 0.0200(8) 0.0205(8) -0.0042(6) 0.0040(6) 0.0022(6)
N2 0.0334(10) 0.0353(10) 0.0303(10) 0.0030(8) 0.0114(8) -0.0063(8)

loop_
_atom_type_symbol
_atom_type_description
_atom_type_scat_dispersion_real
_atom_type_scat_dispersion_imag
_atom_type_scat_source
C C 0.0033 0.0016 'International Tables Vol C Tables 4.2.6.8 and 6.1.1.4'
H H 0.0000 0.0000 'International Tables Vol C Tables 4.2.6.8 and 6.1.1.4'
N N 0.0061 0.0033 'International Tables Vol C Tables 4.2.6.8 and 6.1.1.4'
Cl Cl 0.1484 0.1585 'International Tables Vol C Tables 4.2.6.8 and 6.1.1.4'

loop_
_geom_angle_atom_site_label_1
_geom_angle_atom_site_label_2
_geom_angle_atom_site_label_3
_geom_angle
C13 C1 C2 117.05(15)
C13 C1 C4 101.14(14)
C2 C1 C4 105.30(14)
C3 C2 C1 105.24(15)
N1 C3 C2 104.48(15)
N1 C4 C5 112.89(15)
N1 C4 C6 112.62(15)
C5 C4 C6 110.47(15)
N1 C4 C1 101.38(14)
C5 C4 C1 111.86(15)
C6 C4 C1 107.19(14)
N2 C5 C4 178.6(2)
C8 C6 C7 115.19(16)
C8 C6 C4 101.76(14)
C7 C6 C4 114.03(15)
C9 C8 C13 121.03(18)
C9 C8 C6 127.54(17)
C13 C8 C6 111.43(16)
C8 C9 C10 118.94(18)
C11 C10 C9 119.34(18)
C10 C11 C12 122.70(18)
C10 C11 Cl1 118.56(15)
C12 C11 Cl1 118.73(15)
C11 C12 C13 117.45(17)
C12 C13 C8 120.53(17)
C12 C13 C1 127.88(16)
C8 C13 C1 111.57(16)
C4 N1 C3 108.02(15)

loop_
_geom_bond_atom_site_label_1
_geom_bond_atom_site_label_2
_geom_bond_distance
C1 C13 1.516(2)
C1 C2 1.543(3)
C1 C4 1.561(2)
C2 C3 1.538(3)
C3 N1 1.469(3)
C4 N1 1.462(2)
C4 C5 1.493(3)
C4 C6 1.556(2)
C5 N2 1.146(3)
C6 C8 1.512(3)
C6 C7 1.529(3)
C8 C9 1.391(3)
C8 C13 1.398(3)
C9 C10 1.395(3)
C10 C11 1.386(3)
C11 C12 1.394(3)
C11 Cl1 1.753(2)
C12 C13 1.395(3)
